data_1538465
loop_
_publ_author_name
'Perlitz, H.'
'Westgren, A.'

_publ_section_title
;
 The Crystal Structure of Al8 Si6 Mg3 Fe
;
_journal_name_full 'Arkiv foer Kemi, Mineralogi och Geologi, B'
_journal_page_first 1
_journal_page_last 8
_journal_volume 15
_journal_year 1942
_chemical_formula_sum 'Al8 Fe Mg3 Si6'
_chemical_name_systematic 'Al8 Si6 Mg3 Fe'
_space_group_IT_number 189
_symmetry_space_group_name_Hall 'P -6 -2'
_symmetry_space_group_name_H-M 'P -6 2 m'
_cell_angle_alpha 90
_cell_angle_beta 90
_cell_angle_gamma 120
_cell_formula_units_Z 1
_cell_length_a 6.62
_cell_length_b 6.62
_cell_length_c 7.92
_cell_volume 300.588
_citation_journal_id_ASTM ARKGBK
_cod_data_source_file Perlitz_ARKGBK_1942_1678.cif
_cod_data_source_block Al8Fe1Mg3Si6
_cod_original_cell_volume 300.5881
_cod_original_formula_sum 'Al8 Fe1 Mg3 Si6'
_cod_database_code 1538465

loop_
_symmetry_equiv_pos_as_xyz
x,y,z
-x+y,-x,-z
-y,x-y,z
x,y,-z
-x+y,-x,z
-y,x-y,-z
y,x,z
x-y,-y,-z
-x,-x+y,z
y,x,-z
x-y,-y,z
-x,-x+y,-z

loop_
_atom_site_label
_atom_site_type_symbol
_atom_site_fract_x
_atom_site_fract_y
_atom_site_fract_z
_atom_site_occupancy
_atom_site_U_iso_or_equiv
Al2 Al 0.403 0 0 1 0.0
Al3 Al 0.3333 0.6667 0.231 1 0.0
Si1 Si 0.75 0 0.222 1 0.0
Fe1 Fe 0 0 0 1 0.0
Al1 Al 0 0 0.5 1 0.0
Mg1 Mg 0.444 0 0.5 1 0.0
